data_1550141
loop_
_publ_author_name
'Mayder, Don M.'
'Thompson, Kyle A.'
'Christopherson, Cheyenne J.'
'Paisley, Nathan R.'
'Hudson, Zachary M.'

_publ_section_title
;
 An efficient room-temperature synthesis of highly phosphorescent styrenic
 Pt(ii) complexes and their polymerization by ATRP
;
_journal_issue 45
_journal_name_full 'Polymer Chemistry'
_journal_page_first 5418
_journal_paper_doi 10.1039/C8PY01337C
_journal_volume 9
_journal_year 2018
_chemical_absolute_configuration ad
_chemical_formula_moiety 'C25 H23 N O2 Pt'
_chemical_formula_sum 'C25 H23 N O2 Pt'
_chemical_formula_weight 564.53
_space_group_crystal_system orthorhombic
_space_group_IT_number 33
_space_group_name_Hall 'P 2c -2n'
_space_group_name_H-M_alt 'P n a 21'
_symmetry_space_group_name_Hall 'P 2c -2n'
_symmetry_space_group_name_H-M 'P n a 21'
_atom_sites_solution_hydrogens geom
_atom_sites_solution_primary dual
_audit_creation_date 2018-01-26
_audit_creation_method
;
Olex2 1.2
(compiled 2017.08.10 svn.r3458 for OlexSys, GUI svn.r5381)
;
_audit_update_record
;
2018-09-12 deposited with the CCDC.
2018-10-22 downloaded from the CCDC.
;
_cell_angle_alpha 90
_cell_angle_beta 90
_cell_angle_gamma 90
_cell_formula_units_Z 4
_cell_length_a 26.595(6)
_cell_length_b 11.416(3)
_cell_length_c 6.7344(15)
_cell_measurement_reflns_used 9988
_cell_measurement_temperature 90(2)
_cell_measurement_theta_max 30.49
_cell_measurement_theta_min 2.91
_cell_volume 2044.6(8)
_computing_cell_refinement 'SAINT V8.38A (?, 2016)'
_computing_data_reduction 'SAINT V8.38A (?, 2016)'
_computing_molecular_graphics 'Olex2 (Dolomanov et al., 2009)'
_computing_publication_material 'Olex2 (Dolomanov et al., 2009)'
_computing_structure_refinement 'XL (Sheldrick, 2008)'
_computing_structure_solution 'XT (Sheldrick, 2015)'
_diffrn_ambient_temperature 90(2)
_diffrn_detector 'Bruker APEX2 area detector'
_diffrn_detector_area_resol_mean 7.9
_diffrn_detector_type 'CCD area detector'
_diffrn_measured_fraction_theta_full 1.000
_diffrn_measured_fraction_theta_max 0.999
_diffrn_measurement_device 'Bruker D8 Kappa diffractometer'
_diffrn_measurement_device_type 'Bruker APEX-II CCD'
_diffrn_measurement_method '\w and \f scans'
_diffrn_radiation_monochromator 'TRIUMPH curved-crystal'
_diffrn_radiation_probe x-ray
_diffrn_radiation_type MoK\a
_diffrn_radiation_wavelength 0.71073
_diffrn_reflns_av_R_equivalents 0.0662
_diffrn_reflns_av_unetI/netI 0.0612
_diffrn_reflns_Laue_measured_fraction_full 1.000
_diffrn_reflns_Laue_measured_fraction_max 0.999
_diffrn_reflns_limit_h_max 38
_diffrn_reflns_limit_h_min -37
_diffrn_reflns_limit_k_max 16
_diffrn_reflns_limit_k_min -15
_diffrn_reflns_limit_l_max 9
_diffrn_reflns_limit_l_min -9
_diffrn_reflns_number 25018
_diffrn_reflns_point_group_measured_fraction_full 1.000
_diffrn_reflns_point_group_measured_fraction_max 0.996
_diffrn_reflns_theta_full 25.242
_diffrn_reflns_theta_max 30.529
_diffrn_reflns_theta_min 1.941
_diffrn_source 'sealed X-ray tube'
_diffrn_source_type 'Incoatec I\ms'
_diffrn_standards_number 0
_exptl_absorpt_coefficient_mu 6.884
_exptl_absorpt_correction_T_max 0.871
_exptl_absorpt_correction_T_min 0.695
_exptl_absorpt_correction_type multi-scan
_exptl_absorpt_process_details
'SADABS-2016/2 (Bruker,2016/2) was used for absorption correction. wR2(int) was 0.0848 before and 0.0587 after correction. The Ratio of minimum to maximum transmission is 0.7979. The \l/2 correction factor is Not present.'
_exptl_crystal_colour yellow
_exptl_crystal_colour_primary yellow
_exptl_crystal_density_diffrn 1.834
_exptl_crystal_description plate
_exptl_crystal_F_000 1096
_exptl_crystal_recrystallization_method
'The material was recrystallised from a mixture of DCM and hexanes by slow evaporation'
_exptl_crystal_size_max 0.16
_exptl_crystal_size_mid 0.11
_exptl_crystal_size_min 0.02
_refine_diff_density_max 0.900
_refine_diff_density_min -2.693
_refine_diff_density_rms 0.162
_refine_ls_abs_structure_details
;
 Flack x determined using 2002 quotients [(I+)-(I-)]/[(I+)+(I-)]
 (Parsons, Flack and Wagner, Acta Cryst. B69 (2013) 249-259).
;
_refine_ls_abs_structure_Flack 0.001(8)
_refine_ls_extinction_method none
_refine_ls_goodness_of_fit_ref 1.017
_refine_ls_hydrogen_treatment constr
_refine_ls_matrix_type full
_refine_ls_number_parameters 264
_refine_ls_number_reflns 6227
_refine_ls_number_restraints 237
_refine_ls_restrained_S_all 0.999
_refine_ls_R_factor_all 0.0502
_refine_ls_R_factor_gt 0.0324
_refine_ls_shift/su_max 0.001
_refine_ls_shift/su_mean 0.000
_refine_ls_structure_factor_coef Fsqd
_refine_ls_weighting_details 'w=1/[\s^2^(Fo^2^)+(0.0151P)^2^+0.7319P] where P=(Fo^2^+2Fc^2^)/3'
_refine_ls_weighting_scheme calc
_refine_ls_wR_factor_gt 0.0572
_refine_ls_wR_factor_ref 0.0619
_reflns_Friedel_coverage 0.849
_reflns_Friedel_fraction_full 1.000
_reflns_Friedel_fraction_max 0.992
_reflns_number_gt 5042
_reflns_number_total 6227
_reflns_threshold_expression 'I > 2\s(I)'
_cod_data_source_file c8py01337c2.cif
_cod_data_source_block zh009
_cod_depositor_comments
;
The following automatic conversions were performed:

'_diffrn_radiation_probe' value 'X-ray' changed to 'x-ray' according
to
/home/data/users/saulius/crontab/automatic-downloads/rss-feeds/RSC/lib/dictionaries/cif_core.dic
dictionary named 'cif_core.dic' version 2.4.2 from 2011-04-26.

Automatic conversion script
Id: cif_fix_values 4973 2017-02-22 13:04:09Z antanas 

 Adding full bibliography for 1550139--1550142.cif.
;
_cod_database_code 1550141
_shelx_shelxl_version_number 2018/1
_shelx_space_group_comment
;
The symmetry employed for this shelxl refinement is uniquely defined
by the following loop, which should always be used as a source of
symmetry information in preference to the above space-group names.
They are only intended as comments.
;
_shelx_estimated_absorpt_t_max 0.875
_shelx_estimated_absorpt_t_min 0.406
_olex2_refinement_description
;
1. Fixed Uiso
 At 1.2 times of:
  All C(H) groups, All C(H,H) groups
 At 1.5 times of:
  All C(H,H,H) groups
2. Rigid body (RIGU) restrains
 All non-hydrogen atoms
 with sigma for 1-2 distances of 0.004 and sigma for 1-3 distances of 0.004
3.a Secondary CH2 refined with riding coordinates:
 C21(H21A,H21B)
3.b Aromatic/amide H refined with riding coordinates:
 C2(H2), C3(H3), C4(H4), C5(H5), C8(H8), C9(H9), C10(H10), C11(H11), C23(H23),
 C24(H24), C26(H26), C27(H27), C28(H28)
3.c X=CH2 refined with riding coordinates:
 C29(H29A,H29B)
3.d Idealised Me refined as rotating group:
 C16(H16A,H16B,H16C), C20(H20A,H20B,H20C)
;
_olex2_date_sample_data_collection 2018-01-17
_olex2_date_sample_submission 2018-01-16
_olex2_diffrn_ambient_temperature_device 'Oxford Cryosystems'
_olex2_exptl_crystal_mounting_method 'The crystal was mounted on a mylar loop in oil'
_olex2_submission_original_sample_id DMM-1-28a
_olex2_submission_special_instructions 'No special instructions were received'

loop_
_space_group_symop_operation_xyz
'x, y, z'
'-x, -y, z+1/2'
'x+1/2, -y+1/2, z'
'-x+1/2, y+1/2, z+1/2'

loop_
_atom_site_label
_atom_site_type_symbol
_atom_site_fract_x
_atom_site_fract_y
_atom_site_fract_z
_atom_site_U_iso_or_equiv
_atom_site_adp_type
_atom_site_occupancy
_atom_site_site_symmetry_order
_atom_site_calc_flag
_atom_site_refinement_flags_posn
_atom_site_refinement_flags_adp
Pt13 Pt 0.21097(2) 0.32272(2) 0.43720(6) 0.00849(6) Uani 1 1 d . U
O14 O 0.28144(15) 0.2459(4) 0.4270(16) 0.0121(9) Uani 1 1 d . U
O15 O 0.22541(18) 0.4070(4) 0.1835(7) 0.0108(10) Uani 1 1 d . U
N1 N 0.1922(2) 0.2446(5) 0.6915(8) 0.0098(11) Uani 1 1 d . U
C2 C 0.2208(3) 0.1639(6) 0.7819(10) 0.0095(13) Uani 1 1 d . U
H2 H 0.251111 0.138648 0.720463 0.011 Uiso 1 1 calc R .
C3 C 0.2069(3) 0.1168(6) 0.9639(13) 0.0126(17) Uani 1 1 d . U
H3 H 0.227982 0.061246 1.028034 0.015 Uiso 1 1 calc R .
C4 C 0.1623(3) 0.1511(6) 1.0511(10) 0.0134(14) Uani 1 1 d . U
H4 H 0.152270 0.118287 1.174571 0.016 Uiso 1 1 calc R .
C5 C 0.1324(3) 0.2330(5) 0.9590(15) 0.0122(16) Uani 1 1 d . U
H5 H 0.101980 0.258052 1.019535 0.015 Uiso 1 1 calc R .
C6 C 0.1472(3) 0.2793(6) 0.7743(10) 0.0108(13) Uani 1 1 d . U
C7 C 0.1190(3) 0.3614(6) 0.6488(10) 0.0117(14) Uani 1 1 d . U
C8 C 0.0716(3) 0.4052(6) 0.6966(11) 0.0144(15) Uani 1 1 d . U
H8 H 0.055701 0.383070 0.817242 0.017 Uiso 1 1 calc R .
C9 C 0.0475(3) 0.4824(7) 0.5652(12) 0.0197(16) Uani 1 1 d . U
H9 H 0.015092 0.512716 0.595628 0.024 Uiso 1 1 calc R .
C10 C 0.0716(3) 0.5140(6) 0.3891(10) 0.0145(16) Uani 1 1 d . U
H10 H 0.055567 0.566807 0.300359 0.017 Uiso 1 1 calc R .
C11 C 0.1192(3) 0.4692(6) 0.3409(10) 0.0143(14) Uani 1 1 d . U
H11 H 0.134752 0.490685 0.219090 0.017 Uiso 1 1 calc R .
C12 C 0.1437(2) 0.3940(5) 0.4698(11) 0.0103(16) Uani 1 1 d . U
C16 C 0.3591(3) 0.1795(7) 0.3121(11) 0.0184(15) Uani 1 1 d . U
H16A H 0.362248 0.158717 0.452791 0.028 Uiso 1 1 calc GR .
H16B H 0.388388 0.225913 0.271575 0.028 Uiso 1 1 calc GR .
H16C H 0.357482 0.107903 0.232118 0.028 Uiso 1 1 calc GR .
C17 C 0.3119(3) 0.2502(6) 0.2813(10) 0.0119(13) Uani 1 1 d . U
C18 C 0.3047(3) 0.3124(6) 0.1035(10) 0.0111(13) Uani 1 1 d . U
C19 C 0.2637(3) 0.3888(6) 0.0714(10) 0.0127(14) Uani 1 1 d . U
C20 C 0.2625(3) 0.4644(7) -0.1133(9) 0.0149(16) Uani 1 1 d . U
H20A H 0.230991 0.508755 -0.116986 0.022 Uiso 1 1 calc GR .
H20B H 0.264804 0.414404 -0.231264 0.022 Uiso 1 1 calc GR .
H20C H 0.290990 0.518850 -0.111138 0.022 Uiso 1 1 calc GR .
C21 C 0.3426(2) 0.2979(5) -0.064(2) 0.0140(11) Uani 1 1 d . U
H21A H 0.323694 0.286003 -0.188629 0.017 Uiso 1 1 calc R .
H21B H 0.361905 0.225201 -0.038339 0.017 Uiso 1 1 calc R .
C22 C 0.3804(2) 0.3970(6) -0.0981(10) 0.0115(17) Uani 1 1 d . U
C23 C 0.4067(3) 0.4005(7) -0.2786(11) 0.0132(14) Uani 1 1 d . U
H23 H 0.401034 0.341315 -0.375121 0.016 Uiso 1 1 calc R .
C24 C 0.4411(3) 0.4897(7) -0.3183(11) 0.0158(15) Uani 1 1 d . U
H24 H 0.459065 0.489805 -0.440347 0.019 Uiso 1 1 calc R .
C25 C 0.4494(3) 0.5789(7) -0.1799(12) 0.0152(15) Uani 1 1 d . U
C26 C 0.4238(3) 0.5736(6) -0.0002(11) 0.0154(15) Uani 1 1 d . U
H26 H 0.429573 0.632478 0.096819 0.018 Uiso 1 1 calc R .
C27 C 0.3899(3) 0.4844(6) 0.0408(11) 0.0142(14) Uani 1 1 d . U
H27 H 0.373062 0.482973 0.165122 0.017 Uiso 1 1 calc R .
C28 C 0.4834(3) 0.6787(7) -0.2198(13) 0.0204(16) Uani 1 1 d . U
H28 H 0.488157 0.732895 -0.114446 0.025 Uiso 1 1 calc R .
C29 C 0.5079(3) 0.7004(7) -0.3867(15) 0.026(2) Uani 1 1 d . U
H29A H 0.504421 0.648926 -0.496747 0.031 Uiso 1 1 calc R .
H29B H 0.528865 0.767432 -0.396613 0.031 Uiso 1 1 calc R .

loop_
_atom_site_aniso_label
_atom_site_aniso_U_11
_atom_site_aniso_U_22
_atom_site_aniso_U_33
_atom_site_aniso_U_23
_atom_site_aniso_U_13
_atom_site_aniso_U_12
Pt13 0.01006(9) 0.00852(9) 0.00689(8) 0.0023(3) 0.0011(3) -0.00075(9)
O14 0.012(2) 0.014(2) 0.010(2) 0.006(4) -0.001(3) 0.0023(15)
O15 0.013(3) 0.013(3) 0.007(2) 0.0041(19) -0.0001(18) 0.0001(19)
N1 0.015(3) 0.008(3) 0.006(3) 0.000(2) -0.001(2) -0.003(2)
C2 0.011(3) 0.008(3) 0.009(3) -0.001(3) 0.001(2) 0.001(2)
C3 0.018(3) 0.010(3) 0.009(5) 0.007(3) -0.001(3) -0.003(2)
C4 0.016(3) 0.016(4) 0.007(3) 0.003(2) 0.001(2) -0.011(3)
C5 0.014(3) 0.016(3) 0.006(4) -0.001(3) 0.008(3) -0.002(2)
C6 0.016(3) 0.008(3) 0.008(3) -0.002(2) 0.001(2) -0.005(2)
C7 0.017(3) 0.008(3) 0.011(3) -0.002(2) 0.001(2) -0.002(2)
C8 0.019(4) 0.008(3) 0.017(3) -0.001(3) 0.006(3) -0.001(3)
C9 0.018(4) 0.017(4) 0.024(4) 0.002(3) 0.003(3) 0.000(3)
C10 0.017(3) 0.007(3) 0.020(4) 0.002(2) -0.002(3) 0.004(3)
C11 0.020(4) 0.009(3) 0.014(3) 0.003(3) -0.002(3) -0.004(3)
C12 0.012(3) 0.006(3) 0.013(5) 0.001(3) -0.001(2) -0.003(2)
C16 0.017(4) 0.017(4) 0.021(3) 0.001(3) 0.006(3) 0.002(3)
C17 0.014(3) 0.012(3) 0.010(3) 0.000(3) -0.001(2) -0.001(3)
C18 0.016(3) 0.006(3) 0.011(3) -0.001(3) 0.003(2) -0.002(2)
C19 0.019(4) 0.009(3) 0.010(3) -0.003(3) 0.000(3) -0.005(3)
C20 0.016(4) 0.022(4) 0.007(3) 0.007(3) 0.004(2) 0.003(3)
C21 0.018(3) 0.012(3) 0.013(2) -0.002(6) 0.006(5) -0.003(2)
C22 0.012(3) 0.011(3) 0.011(5) 0.001(2) 0.001(2) 0.001(2)
C23 0.017(4) 0.012(3) 0.011(3) 0.003(3) 0.003(3) 0.003(3)
C24 0.011(3) 0.020(4) 0.017(3) 0.003(3) 0.003(3) 0.002(3)
C25 0.008(3) 0.014(4) 0.023(4) 0.006(3) -0.001(3) -0.001(3)
C26 0.016(4) 0.011(3) 0.018(4) -0.003(3) -0.001(3) 0.001(3)
C27 0.009(3) 0.018(4) 0.016(3) 0.000(3) 0.000(3) 0.000(3)
C28 0.013(4) 0.018(4) 0.030(4) 0.001(4) -0.002(3) -0.001(3)
C29 0.019(4) 0.018(5) 0.041(5) 0.005(4) 0.008(4) -0.001(3)

loop_
_atom_type_symbol
_atom_type_description
_atom_type_scat_dispersion_real
_atom_type_scat_dispersion_imag
_atom_type_scat_source
C C 0.0033 0.0016 'International Tables Vol C Tables 4.2.6.8 and 6.1.1.4'
H H 0.0000 0.0000 'International Tables Vol C Tables 4.2.6.8 and 6.1.1.4'
N N 0.0061 0.0033 'International Tables Vol C Tables 4.2.6.8 and 6.1.1.4'
O O 0.0106 0.0060 'International Tables Vol C Tables 4.2.6.8 and 6.1.1.4'
Pt Pt -1.7033 8.3905 'International Tables Vol C Tables 4.2.6.8 and 6.1.1.4'

loop_
_geom_angle_atom_site_label_1
_geom_angle_atom_site_label_2
_geom_angle_atom_site_label_3
_geom_angle
O15 Pt13 O14 90.1(3)
N1 Pt13 O14 93.8(3)
N1 Pt13 O15 176.1(2)
C12 Pt13 O14 175.5(4)
C12 Pt13 O15 94.1(2)
C12 Pt13 N1 82.0(3)
C17 O14 Pt13 125.9(6)
C19 O15 Pt13 125.2(5)
C2 N1 Pt13 123.6(5)
C2 N1 C6 120.5(6)
C6 N1 Pt13 115.9(5)
N1 C2 C3 121.0(6)
C4 C3 C2 119.6(7)
C5 C4 C3 119.9(7)
C4 C5 C6 119.5(7)
N1 C6 C5 119.5(6)
N1 C6 C7 113.2(6)
C5 C6 C7 127.3(7)
C8 C7 C6 123.9(6)
C8 C7 C12 121.3(7)
C12 C7 C6 114.7(6)
C7 C8 C9 119.5(7)
C10 C9 C8 119.2(7)
C9 C10 C11 121.2(7)
C12 C11 C10 120.3(7)
C7 C12 Pt13 113.9(5)
C11 C12 Pt13 127.7(6)
C11 C12 C7 118.4(6)
O14 C17 C16 113.8(6)
O14 C17 C18 126.1(7)
C18 C17 C16 120.1(6)
C17 C18 C19 123.2(7)
C17 C18 C21 119.0(7)
C19 C18 C21 117.8(7)
O15 C19 C18 128.5(7)
O15 C19 C20 112.0(7)
C18 C19 C20 119.5(7)
C18 C21 C22 117.8(8)
C23 C22 C21 118.7(8)
C27 C22 C21 123.2(8)
C27 C22 C23 118.0(7)
C24 C23 C22 121.0(7)
C23 C24 C25 120.5(7)
C24 C25 C28 122.4(7)
C26 C25 C24 118.1(7)
C26 C25 C28 119.5(7)
C27 C26 C25 121.6(7)
C26 C27 C22 120.8(7)
C29 C28 C25 126.8(8)

loop_
_geom_bond_atom_site_label_1
_geom_bond_atom_site_label_2
_geom_bond_distance
Pt13 O14 2.070(4)
Pt13 O15 1.998(5)
Pt13 N1 1.995(6)
Pt13 C12 1.977(6)
O14 C17 1.274(11)
O15 C19 1.284(9)
N1 C2 1.342(9)
N1 C6 1.378(9)
C2 C3 1.389(10)
C3 C4 1.381(10)
C4 C5 1.375(11)
C5 C6 1.408(12)
C6 C7 1.468(10)
C7 C8 1.394(10)
C7 C12 1.423(10)
C8 C9 1.404(11)
C9 C10 1.396(10)
C10 C11 1.404(10)
C11 C12 1.384(9)
C16 C17 1.506(10)
C17 C18 1.405(10)
C18 C19 1.414(11)
C18 C21 1.520(14)
C19 C20 1.514(9)
C21 C22 1.529(9)
C22 C23 1.403(9)
C22 C27 1.391(9)
C23 C24 1.395(10)
C24 C25 1.398(11)
C25 C26 1.390(10)
C25 C28 1.478(10)
C26 C27 1.387(10)
C28 C29 1.322(12)

loop_
_geom_torsion_atom_site_label_1
_geom_torsion_atom_site_label_2
_geom_torsion_atom_site_label_3
_geom_torsion_atom_site_label_4
_geom_torsion
Pt13 O14 C17 C16 -176.3(5)
Pt13 O14 C17 C18 3.3(11)
Pt13 O15 C19 C18 -3.5(11)
Pt13 O15 C19 C20 178.0(4)
Pt13 N1 C2 C3 176.8(5)
Pt13 N1 C6 C5 -176.7(5)
Pt13 N1 C6 C7 5.0(8)
O14 C17 C18 C19 6.3(12)
O14 C17 C18 C21 -173.8(7)
N1 C2 C3 C4 1.6(10)
N1 C6 C7 C8 177.4(7)
N1 C6 C7 C12 -2.5(9)
C2 N1 C6 C5 2.6(10)
C2 N1 C6 C7 -175.7(6)
C2 C3 C4 C5 -1.0(11)
C3 C4 C5 C6 1.2(11)
C4 C5 C6 N1 -2.0(11)
C4 C5 C6 C7 176.0(7)
C5 C6 C7 C8 -0.7(12)
C5 C6 C7 C12 179.4(7)
C6 N1 C2 C3 -2.4(10)
C6 C7 C8 C9 -179.3(7)
C6 C7 C12 Pt13 -1.2(8)
C6 C7 C12 C11 178.7(6)
C7 C8 C9 C10 -0.3(11)
C8 C7 C12 Pt13 179.0(5)
C8 C7 C12 C11 -1.2(10)
C8 C9 C10 C11 0.6(11)
C9 C10 C11 C12 -1.2(11)
C10 C11 C12 Pt13 -178.7(5)
C10 C11 C12 C7 1.5(10)
C12 C7 C8 C9 0.5(11)
C16 C17 C18 C19 -174.1(7)
C16 C17 C18 C21 5.8(10)
C17 C18 C19 O15 -6.4(12)
C17 C18 C19 C20 172.0(7)
C17 C18 C21 C22 -104.0(9)
C18 C21 C22 C23 -163.8(8)
C18 C21 C22 C27 16.0(13)
C19 C18 C21 C22 75.9(11)
C21 C18 C19 O15 173.7(7)
C21 C18 C19 C20 -7.9(10)
C21 C22 C23 C24 179.3(7)
C21 C22 C27 C26 -178.6(7)
C22 C23 C24 C25 -1.2(11)
C23 C22 C27 C26 1.3(11)
C23 C24 C25 C26 2.2(11)
C23 C24 C25 C28 -176.6(7)
C24 C25 C26 C27 -1.5(11)
C24 C25 C28 C29 3.3(13)
C25 C26 C27 C22 -0.2(11)
C26 C25 C28 C29 -175.4(8)
C27 C22 C23 C24 -0.6(11)
C28 C25 C26 C27 177.3(7)
